data_9017817
loop_
_publ_author_name
'Shi, N.'
'Ma, Z.'
'Xiong, M.'
'Dai, M.'
'Bai, W.'
'Fang, Q.'
'Yan, B.'
'Yang, J.'

_publ_section_title
;
 The crystal structure of (Fe4Cr4Ni)9C4
;
_journal_name_full 'Science in China'
_journal_page_first 338
_journal_page_last 345
_journal_volume 48
_journal_year 2005
_chemical_compound_source 'Luobusha ophiolite, Tibet'
_chemical_formula_sum 'C13.117 Cr11.515 Fe12.355 Ni2.867'
_chemical_name_mineral Yarlongite
_space_group_IT_number 186
_space_group_name_Hall 'P 6c -2c'
_space_group_name_H-M_alt 'P 63 m c'
_symmetry_space_group_name_H-M 'P 63 m c'
_cell_angle_alpha 90
_cell_angle_beta 90
_cell_angle_gamma 120
_cell_length_a 13.839
_cell_length_b 13.839
_cell_length_c 4.4960
_cell_formula_units_Z 2
_cell_volume 745.704
_database_code_amcsd 0019976
_exptl_crystal_density_diffrn 7.190
_cod_data_source_file inputs/fixed/downloads/19/19930.cif
_cod_data_source_block 19930
_cod_original_formula_sum 'Cr11.515 Fe12.355 Ni2.867 C13.117'
_cod_database_code 9017817

loop_
_space_group_symop_operation_xyz
x,y,z
-x,-x+y,1/2+z
x-y,x,1/2+z
-y,-x,z
-y,x-y,z
x-y,-y,1/2+z
-x,-y,1/2+z
x,x-y,z
-x+y,-x,z
y,x,1/2+z
y,-x+y,1/2+z
-x+y,y,z

loop_
_atom_site_label
_atom_site_fract_x
_atom_site_fract_y
_atom_site_fract_z
_atom_site_occupancy
_atom_site_U_iso_or_equiv
Cr1 0.12260 0.06130 0.60600 1.00000 0.00800
Cr2 0.43840 0.87670 -0.01600 0.93320 0.00100
Cr3 0.43920 0.06220 -0.02190 0.95250 0.00200
Fe4 0.33290 0.16650 0.79640 0.95420 0.00200
Fe5 0.33333 0.66667 0.81110 0.96600 0.00600
Fe6 0.22810 0.95570 0.78990 1.00000 0.00700
Fe7 0.22740 0.77260 0.80630 0.84200 0.00100
Ni8 0.27260 0.72740 0.30490 0.95560 0.00500
C1 0.39470 0.09480 -0.43100 0.85280 0.01100
C2 0.40060 0.80100 0.56800 1.00000 0.01700
C3 0.18500 0.09260 0.01200 1.00000 0.00500

loop_
_cod_related_entry_id
_cod_related_entry_database
_cod_related_entry_code
1 AMCSD 0019976
